data_1515587
loop_
_publ_author_name
'Silvia, Jared S.'
'Cummins, Christopher C.'

_publ_section_title
;
 Binding, release, and functionalization of CO2 at a nucleophilic oxo
 anion complex of titanium
;
_journal_issue 8
_journal_name_full 'Chemical Science'
_journal_page_first 1474
_journal_paper_doi 10.1039/c1sc00215e
_journal_volume 2
_journal_year 2011
_chemical_formula_moiety 'C40 H63 N3 O3 Si Ti'
_chemical_formula_sum 'C40 H63 N3 O3 Si Ti'
_chemical_formula_weight 709.92
_chemical_properties_physical 'air-sensitive, moisture-sensitive'
_space_group_IT_number 61
_symmetry_cell_setting orthorhombic
_symmetry_Int_Tables_number 61
_symmetry_space_group_name_Hall '-P 2ac 2ab'
_symmetry_space_group_name_H-M 'P b c a'
_atom_sites_solution_hydrogens geom
_atom_sites_solution_primary direct
_atom_sites_solution_secondary difmap
_audit_creation_method SHELXL-97
_cell_angle_alpha 90.00
_cell_angle_beta 90.00
_cell_angle_gamma 90.00
_cell_formula_units_Z 8
_cell_length_a 19.9166(18)
_cell_length_b 19.1716(18)
_cell_length_c 21.779(2)
_cell_measurement_reflns_used 9894
_cell_measurement_temperature 100(2)
_cell_measurement_theta_max 26.26
_cell_measurement_theta_min 2.30
_cell_volume 8315.9(13)
_computing_cell_refinement 'SAINT 7.46A (Bruker-AXS, 2009)'
_computing_data_collection 'APEX2 v2009.9.0 (Bruker-AXS, 2009)'
_computing_data_reduction 'SAINT 7.46A (Bruker-AXS, 2009)'
_computing_molecular_graphics 'Bruker SHELXTL'
_computing_publication_material 'Bruker SHELXTL'
_computing_structure_refinement 'SHELXL-97 (Sheldrick, 2008)'
_computing_structure_solution 'SHELXS-97 (Sheldrick, 2008)'
_diffrn_ambient_temperature 100(2)
_diffrn_detector_area_resol_mean 8.3
_diffrn_measured_fraction_theta_full 1.000
_diffrn_measured_fraction_theta_max 1.000
_diffrn_measurement_device_type 'Bruker Smart APEX CCD'
_diffrn_measurement_method '\f and \w scans'
_diffrn_radiation_monochromator graphite
_diffrn_radiation_type MoK\a
_diffrn_radiation_wavelength 0.71073
_diffrn_reflns_av_R_equivalents 0.0814
_diffrn_reflns_av_sigmaI/netI 0.0327
_diffrn_reflns_limit_h_max 23
_diffrn_reflns_limit_h_min -23
_diffrn_reflns_limit_k_max 23
_diffrn_reflns_limit_k_min -23
_diffrn_reflns_limit_l_max 26
_diffrn_reflns_limit_l_min -26
_diffrn_reflns_number 105056
_diffrn_reflns_theta_full 25.35
_diffrn_reflns_theta_max 25.35
_diffrn_reflns_theta_min 1.75
_diffrn_source 'fine-focus sealed tube'
_exptl_absorpt_coefficient_mu 0.272
_exptl_absorpt_correction_T_max 0.9352
_exptl_absorpt_correction_T_min 0.8761
_exptl_absorpt_correction_type multi-scan
_exptl_absorpt_process_details 'SADABS (Sheldrick, 2009)'
_exptl_crystal_colour orange
_exptl_crystal_density_diffrn 1.134
_exptl_crystal_density_meas ?
_exptl_crystal_density_method 'not measured'
_exptl_crystal_description block
_exptl_crystal_F_000 3072
_exptl_crystal_recrystallization_method 'cooling of saturated diethyl ether solution'
_exptl_crystal_size_max 0.50
_exptl_crystal_size_mid 0.50
_exptl_crystal_size_min 0.25
_refine_diff_density_max 0.328
_refine_diff_density_min -0.323
_refine_diff_density_rms 0.052
_refine_ls_extinction_method none
_refine_ls_goodness_of_fit_ref 1.023
_refine_ls_hydrogen_treatment constr
_refine_ls_matrix_type full
_refine_ls_number_parameters 451
_refine_ls_number_reflns 7611
_refine_ls_number_restraints 0
_refine_ls_restrained_S_all 1.023
_refine_ls_R_factor_all 0.0620
_refine_ls_R_factor_gt 0.0427
_refine_ls_shift/su_max 0.000
_refine_ls_shift/su_mean 0.000
_refine_ls_structure_factor_coef Fsqd
_refine_ls_weighting_details 'calc w=1/[\s^2^(Fo^2^)+(0.0428P)^2^+7.7551P] where P=(Fo^2^+2Fc^2^)/3'
_refine_ls_weighting_scheme calc
_refine_ls_wR_factor_gt 0.0987
_refine_ls_wR_factor_ref 0.1113
_reflns_number_gt 5842
_reflns_number_total 7611
_reflns_threshold_expression >2sigma(I)
_cod_data_source_file c1sc00215e.txt
_cod_data_source_block Me3SiOC(O)OTi(N[tBu]Ar]3
_cod_depositor_comments
;
The following automatic conversions were performed:

'_exptl_crystal_density_meas' value 'not measured' was changed to '?'
- the value is perceived as not measured.

Automatic conversion script
Id: cif_fix_values 3008 2015-01-20 13:52:24Z robertas 
;
_cod_original_cell_volume 8316.1(13)
_cod_database_code 1515587

loop_
_symmetry_equiv_pos_as_xyz
'x, y, z'
'x+1/2, -y+1/2, -z'
'-x, y+1/2, -z+1/2'
'-x+1/2, -y, z+1/2'
'-x, -y, -z'
'-x-1/2, y-1/2, z'
'x, -y-1/2, z-1/2'
'x-1/2, y, -z-1/2'

loop_
_atom_site_label
_atom_site_type_symbol
_atom_site_fract_x
_atom_site_fract_y
_atom_site_fract_z
_atom_site_U_iso_or_equiv
_atom_site_adp_type
_atom_site_occupancy
_atom_site_symmetry_multiplicity
_atom_site_calc_flag
_atom_site_refinement_flags
Ti1 Ti 0.105410(19) 0.848511(18) 0.102452(16) 0.02026(11) Uani 1 1 d .
Si1 Si 0.30418(3) 0.93851(4) -0.04564(3) 0.03202(16) Uani 1 1 d .
O1 O 0.13935(8) 0.89059(8) 0.03221(7) 0.0311(4) Uani 1 1 d .
N2 N 0.16243(9) 0.77538(9) 0.13451(8) 0.0231(4) Uani 1 1 d .
N3 N 0.09315(9) 0.91589(9) 0.16653(8) 0.0219(4) Uani 1 1 d .
N4 N 0.01911(9) 0.81160(9) 0.08086(8) 0.0229(4) Uani 1 1 d .
C11 C 0.17657(12) 0.91913(12) -0.01101(10) 0.0295(5) Uani 1 1 d .
C21 C 0.16452(10) 0.76295(11) 0.20009(10) 0.0233(5) Uani 1 1 d .
C22 C 0.11724(11) 0.71840(11) 0.22685(10) 0.0242(5) Uani 1 1 d .
H22 H 0.0843 0.6969 0.2016 0.029 Uiso 1 1 calc R
C23 C 0.11742(11) 0.70489(11) 0.28992(10) 0.0264(5) Uani 1 1 d .
C24 C 0.16559(11) 0.73707(12) 0.32631(10) 0.0297(5) Uani 1 1 d .
H24 H 0.1658 0.7286 0.3693 0.036 Uiso 1 1 calc R
C25 C 0.21362(11) 0.78160(12) 0.30101(10) 0.0289(5) Uani 1 1 d .
C26 C 0.21268(11) 0.79394(11) 0.23775(10) 0.0265(5) Uani 1 1 d .
H26 H 0.2454 0.8239 0.2201 0.032 Uiso 1 1 calc R
C27 C 0.20926(12) 0.72965(12) 0.09783(10) 0.0288(5) Uani 1 1 d .
C31 C 0.03412(11) 0.91598(11) 0.20495(9) 0.0229(5) Uani 1 1 d .
C32 C 0.03555(11) 0.87884(11) 0.26035(10) 0.0267(5) Uani 1 1 d .
H32 H 0.0750 0.8541 0.2717 0.032 Uiso 1 1 calc R
C33 C -0.02031(12) 0.87781(11) 0.29905(10) 0.0298(5) Uani 1 1 d .
C34 C -0.07819(12) 0.91325(11) 0.28120(10) 0.0299(5) Uani 1 1 d .
H34 H -0.1166 0.9120 0.3071 0.036 Uiso 1 1 calc R
C35 C -0.08113(11) 0.95052(11) 0.22619(10) 0.0269(5) Uani 1 1 d .
C36 C -0.02440(11) 0.95166(11) 0.18862(10) 0.0242(5) Uani 1 1 d .
H36 H -0.0256 0.9772 0.1512 0.029 Uiso 1 1 calc R
C37 C 0.14146(11) 0.97508(11) 0.17928(10) 0.0266(5) Uani 1 1 d .
C41 C -0.00272(11) 0.74972(11) 0.11304(10) 0.0248(5) Uani 1 1 d .
C42 C -0.04249(11) 0.75715(11) 0.16572(10) 0.0265(5) Uani 1 1 d .
H42 H -0.0557 0.8024 0.1787 0.032 Uiso 1 1 calc R
C43 C -0.06301(11) 0.69914(12) 0.19935(11) 0.0318(5) Uani 1 1 d .
C44 C -0.04125(12) 0.63359(12) 0.18092(12) 0.0357(6) Uani 1 1 d .
H44 H -0.0535 0.5940 0.2046 0.043 Uiso 1 1 calc R
C45 C -0.00186(12) 0.62432(12) 0.12851(12) 0.0347(6) Uani 1 1 d .
C46 C 0.01582(11) 0.68302(11) 0.09441(11) 0.0294(5) Uani 1 1 d .
H46 H 0.0410 0.6774 0.0577 0.035 Uiso 1 1 calc R
C47 C -0.02783(11) 0.83665(11) 0.03088(9) 0.0256(5) Uani 1 1 d .
O111 O 0.24190(8) 0.91261(9) 0.00166(7) 0.0345(4) Uani 1 1 d .
O112 O 0.15474(9) 0.94641(11) -0.05626(8) 0.0499(5) Uani 1 1 d .
C111 C 0.30029(18) 1.03387(16) -0.05516(19) 0.0727(10) Uani 1 1 d .
H11A H 0.2569 1.0468 -0.0731 0.109 Uiso 1 1 calc R
H11B H 0.3366 1.0491 -0.0824 0.109 Uiso 1 1 calc R
H11C H 0.3053 1.0564 -0.0150 0.109 Uiso 1 1 calc R
C112 C 0.37883(13) 0.91191(17) -0.00090(13) 0.0509(7) Uani 1 1 d .
H11D H 0.3766 0.9325 0.0402 0.076 Uiso 1 1 calc R
H11E H 0.4195 0.9282 -0.0218 0.076 Uiso 1 1 calc R
H11F H 0.3799 0.8610 0.0025 0.076 Uiso 1 1 calc R
C113 C 0.29545(14) 0.89172(18) -0.11909(12) 0.0527(8) Uani 1 1 d .
H11G H 0.2981 0.8414 -0.1118 0.079 Uiso 1 1 calc R
H11H H 0.3317 0.9058 -0.1469 0.079 Uiso 1 1 calc R
H11I H 0.2520 0.9031 -0.1377 0.079 Uiso 1 1 calc R
C231 C 0.06562(12) 0.65703(12) 0.31808(11) 0.0327(5) Uani 1 1 d .
H23A H 0.0850 0.6335 0.3539 0.049 Uiso 1 1 calc R
H23B H 0.0518 0.6221 0.2878 0.049 Uiso 1 1 calc R
H23C H 0.0265 0.6844 0.3309 0.049 Uiso 1 1 calc R
C251 C 0.26674(13) 0.81475(14) 0.34127(11) 0.0399(6) Uani 1 1 d .
H25A H 0.3101 0.7920 0.3339 0.060 Uiso 1 1 calc R
H25B H 0.2542 0.8092 0.3845 0.060 Uiso 1 1 calc R
H25C H 0.2703 0.8645 0.3315 0.060 Uiso 1 1 calc R
C271 C 0.20416(14) 0.65343(12) 0.11865(11) 0.0392(6) Uani 1 1 d .
H27A H 0.2174 0.6498 0.1619 0.059 Uiso 1 1 calc R
H27B H 0.2340 0.6245 0.0935 0.059 Uiso 1 1 calc R
H27C H 0.1578 0.6372 0.1139 0.059 Uiso 1 1 calc R
C272 C 0.19045(12) 0.73349(13) 0.02957(10) 0.0343(6) Uani 1 1 d .
H27D H 0.1425 0.7233 0.0247 0.051 Uiso 1 1 calc R
H27E H 0.2168 0.6992 0.0065 0.051 Uiso 1 1 calc R
H27F H 0.2000 0.7804 0.0139 0.051 Uiso 1 1 calc R
C273 C 0.28202(12) 0.75476(15) 0.10479(12) 0.0406(6) Uani 1 1 d .
H27G H 0.2850 0.8039 0.0928 0.061 Uiso 1 1 calc R
H27H H 0.3114 0.7268 0.0784 0.061 Uiso 1 1 calc R
H27I H 0.2961 0.7496 0.1477 0.061 Uiso 1 1 calc R
C331 C -0.01719(14) 0.83984(13) 0.35996(11) 0.0398(6) Uani 1 1 d .
H33A H -0.0149 0.8739 0.3934 0.060 Uiso 1 1 calc R
H33B H 0.0228 0.8101 0.3610 0.060 Uiso 1 1 calc R
H33C H -0.0575 0.8110 0.3649 0.060 Uiso 1 1 calc R
C351 C -0.14407(12) 0.98973(12) 0.20862(11) 0.0340(5) Uani 1 1 d .
H35A H -0.1453 1.0344 0.2304 0.051 Uiso 1 1 calc R
H35B H -0.1836 0.9620 0.2198 0.051 Uiso 1 1 calc R
H35C H -0.1442 0.9981 0.1642 0.051 Uiso 1 1 calc R
C371 C 0.11156(13) 1.04318(11) 0.15464(12) 0.0367(6) Uani 1 1 d .
H37A H 0.1026 1.0384 0.1106 0.055 Uiso 1 1 calc R
H37B H 0.1434 1.0814 0.1613 0.055 Uiso 1 1 calc R
H37C H 0.0695 1.0533 0.1763 0.055 Uiso 1 1 calc R
C372 C 0.15557(12) 0.98168(13) 0.24833(11) 0.0345(6) Uani 1 1 d .
H37D H 0.1134 0.9903 0.2702 0.052 Uiso 1 1 calc R
H37E H 0.1865 1.0206 0.2555 0.052 Uiso 1 1 calc R
H37F H 0.1758 0.9384 0.2634 0.052 Uiso 1 1 calc R
C373 C 0.20853(12) 0.96150(12) 0.14686(12) 0.0344(6) Uani 1 1 d .
H37G H 0.2238 0.9141 0.1561 0.052 Uiso 1 1 calc R
H37H H 0.2420 0.9952 0.1613 0.052 Uiso 1 1 calc R
H37I H 0.2026 0.9666 0.1024 0.052 Uiso 1 1 calc R
C431 C -0.10834(12) 0.70817(13) 0.25435(12) 0.0393(6) Uani 1 1 d .
H43A H -0.1137 0.7580 0.2632 0.059 Uiso 1 1 calc R
H43B H -0.0884 0.6848 0.2900 0.059 Uiso 1 1 calc R
H43C H -0.1523 0.6876 0.2456 0.059 Uiso 1 1 calc R
C451 C 0.02274(15) 0.55261(12) 0.11030(13) 0.0463(7) Uani 1 1 d .
H45A H 0.0615 0.5399 0.1357 0.069 Uiso 1 1 calc R
H45B H 0.0359 0.5530 0.0669 0.069 Uiso 1 1 calc R
H45C H -0.0133 0.5185 0.1165 0.069 Uiso 1 1 calc R
C471 C -0.01167(12) 0.91201(12) 0.01380(11) 0.0320(5) Uani 1 1 d .
H47A H -0.0469 0.9303 -0.0131 0.048 Uiso 1 1 calc R
H47B H 0.0316 0.9137 -0.0076 0.048 Uiso 1 1 calc R
H47C H -0.0093 0.9404 0.0512 0.048 Uiso 1 1 calc R
C472 C -0.01930(13) 0.79007(13) -0.02577(10) 0.0374(6) Uani 1 1 d .
H47D H -0.0314 0.7420 -0.0153 0.056 Uiso 1 1 calc R
H47E H 0.0275 0.7916 -0.0395 0.056 Uiso 1 1 calc R
H47F H -0.0486 0.8069 -0.0588 0.056 Uiso 1 1 calc R
C473 C -0.10113(11) 0.83428(14) 0.05232(11) 0.0372(6) Uani 1 1 d .
H47G H -0.1137 0.7860 0.0615 0.056 Uiso 1 1 calc R
H47H H -0.1303 0.8525 0.0198 0.056 Uiso 1 1 calc R
H47I H -0.1063 0.8628 0.0893 0.056 Uiso 1 1 calc R

loop_
_atom_site_aniso_label
_atom_site_aniso_U_11
_atom_site_aniso_U_22
_atom_site_aniso_U_33
_atom_site_aniso_U_23
_atom_site_aniso_U_13
_atom_site_aniso_U_12
Ti1 0.0229(2) 0.01898(19) 0.01893(19) 0.00001(15) 0.00223(15) 0.00044(15)
Si1 0.0293(4) 0.0343(4) 0.0324(4) 0.0011(3) 0.0070(3) -0.0024(3)
O1 0.0323(9) 0.0350(9) 0.0260(8) 0.0059(7) 0.0068(7) -0.0002(7)
N2 0.0232(9) 0.0232(9) 0.0230(9) -0.0003(7) 0.0034(8) 0.0034(7)
N3 0.0238(9) 0.0203(9) 0.0216(9) -0.0011(7) 0.0022(7) 0.0000(7)
N4 0.0275(10) 0.0202(9) 0.0210(9) 0.0010(7) -0.0003(7) 0.0001(7)
C11 0.0307(13) 0.0334(13) 0.0245(12) -0.0006(10) 0.0024(10) 0.0039(10)
C21 0.0249(11) 0.0204(11) 0.0246(11) 0.0007(9) 0.0014(9) 0.0067(9)
C22 0.0231(11) 0.0222(11) 0.0272(11) -0.0009(9) -0.0008(9) 0.0045(9)
C23 0.0262(12) 0.0235(11) 0.0293(12) 0.0028(9) 0.0025(9) 0.0063(9)
C24 0.0324(13) 0.0339(13) 0.0228(11) 0.0015(10) 0.0014(10) 0.0084(10)
C25 0.0282(12) 0.0295(12) 0.0290(12) -0.0019(10) -0.0023(10) 0.0043(10)
C26 0.0237(11) 0.0255(11) 0.0304(12) -0.0015(9) 0.0019(9) 0.0022(9)
C27 0.0322(13) 0.0278(12) 0.0263(12) -0.0015(9) 0.0046(10) 0.0065(10)
C31 0.0274(12) 0.0187(10) 0.0225(11) -0.0043(8) 0.0031(9) -0.0001(9)
C32 0.0316(12) 0.0222(11) 0.0262(12) -0.0014(9) 0.0016(9) 0.0022(9)
C33 0.0397(14) 0.0226(11) 0.0271(12) 0.0008(9) 0.0081(10) 0.0013(10)
C34 0.0326(13) 0.0268(12) 0.0304(12) -0.0001(10) 0.0106(10) 0.0004(10)
C35 0.0276(12) 0.0212(11) 0.0318(12) -0.0030(9) 0.0040(10) -0.0001(9)
C36 0.0289(12) 0.0203(11) 0.0234(11) 0.0010(9) -0.0006(9) -0.0018(9)
C37 0.0270(12) 0.0214(11) 0.0316(12) -0.0038(9) 0.0003(10) -0.0026(9)
C41 0.0249(11) 0.0225(11) 0.0269(11) 0.0025(9) -0.0046(9) -0.0034(9)
C42 0.0245(11) 0.0231(11) 0.0320(12) 0.0026(9) -0.0023(9) -0.0018(9)
C43 0.0268(12) 0.0330(13) 0.0355(13) 0.0096(10) -0.0047(10) -0.0072(10)
C44 0.0337(13) 0.0284(13) 0.0449(15) 0.0141(11) -0.0101(11) -0.0101(10)
C45 0.0349(14) 0.0239(12) 0.0452(14) 0.0026(11) -0.0140(12) -0.0039(10)
C46 0.0290(12) 0.0259(12) 0.0333(13) -0.0006(10) -0.0061(10) -0.0012(9)
C47 0.0281(12) 0.0276(12) 0.0211(11) 0.0005(9) -0.0028(9) -0.0012(9)
O111 0.0274(9) 0.0464(10) 0.0296(9) 0.0077(7) 0.0056(7) 0.0019(7)
O112 0.0351(10) 0.0769(14) 0.0377(10) 0.0255(10) 0.0049(8) 0.0040(9)
C111 0.069(2) 0.0439(18) 0.106(3) 0.0130(18) 0.011(2) -0.0080(16)
C112 0.0325(15) 0.076(2) 0.0446(16) 0.0012(14) 0.0039(12) -0.0016(14)
C113 0.0378(16) 0.080(2) 0.0401(16) -0.0109(15) 0.0103(12) 0.0008(15)
C231 0.0334(13) 0.0357(13) 0.0290(12) 0.0072(10) 0.0038(10) 0.0020(10)
C251 0.0390(15) 0.0477(16) 0.0331(13) -0.0046(12) -0.0075(11) -0.0044(12)
C271 0.0514(16) 0.0299(13) 0.0363(14) -0.0012(11) 0.0091(12) 0.0157(12)
C272 0.0389(14) 0.0340(13) 0.0300(13) -0.0045(10) 0.0048(11) 0.0060(11)
C273 0.0280(13) 0.0563(16) 0.0376(14) -0.0078(12) 0.0063(11) 0.0093(12)
C331 0.0513(16) 0.0385(14) 0.0296(13) 0.0052(11) 0.0120(12) 0.0075(12)
C351 0.0282(13) 0.0324(13) 0.0413(14) 0.0026(11) 0.0066(11) 0.0021(10)
C371 0.0378(14) 0.0217(12) 0.0508(16) -0.0004(11) -0.0047(12) -0.0046(10)
C372 0.0290(13) 0.0380(14) 0.0364(13) -0.0112(11) -0.0015(11) -0.0018(10)
C373 0.0324(13) 0.0302(13) 0.0408(14) -0.0055(10) 0.0075(11) -0.0057(10)
C431 0.0341(14) 0.0422(14) 0.0416(15) 0.0162(12) 0.0035(11) -0.0050(12)
C451 0.0539(17) 0.0227(12) 0.0622(18) -0.0001(12) -0.0140(14) -0.0004(12)
C471 0.0366(14) 0.0309(13) 0.0285(12) 0.0064(10) -0.0049(10) 0.0020(10)
C472 0.0498(16) 0.0389(14) 0.0234(12) -0.0007(10) -0.0059(11) -0.0002(12)
C473 0.0280(13) 0.0523(16) 0.0314(13) 0.0117(11) -0.0028(10) 0.0020(11)

loop_
_atom_type_symbol
_atom_type_description
_atom_type_scat_dispersion_real
_atom_type_scat_dispersion_imag
_atom_type_scat_source
C C 0.0033 0.0016 'International Tables Vol C Tables 4.2.6.8 and 6.1.1.4'
H H 0.0000 0.0000 'International Tables Vol C Tables 4.2.6.8 and 6.1.1.4'
N N 0.0061 0.0033 'International Tables Vol C Tables 4.2.6.8 and 6.1.1.4'
O O 0.0106 0.0060 'International Tables Vol C Tables 4.2.6.8 and 6.1.1.4'
Si Si 0.0817 0.0704 'International Tables Vol C Tables 4.2.6.8 and 6.1.1.4'
Ti Ti 0.2776 0.4457 'International Tables Vol C Tables 4.2.6.8 and 6.1.1.4'

loop_
_geom_angle_atom_site_label_1
_geom_angle_atom_site_label_2
_geom_angle_atom_site_label_3
_geom_angle
O1 Ti1 N3 110.69(7)
O1 Ti1 N4 106.54(7)
N3 Ti1 N4 108.24(7)
O1 Ti1 N2 113.48(7)
N3 Ti1 N2 107.47(7)
N4 Ti1 N2 110.32(7)
O111 Si1 C111 109.27(13)
O111 Si1 C113 108.51(11)
C111 Si1 C113 112.44(17)
O111 Si1 C112 100.85(11)
C111 Si1 C112 111.53(16)
C113 Si1 C112 113.52(14)
C11 O1 Ti1 166.93(16)
C21 N2 C27 114.12(16)
C21 N2 Ti1 119.47(13)
C27 N2 Ti1 126.36(14)
C31 N3 C37 114.25(16)
C31 N3 Ti1 121.78(13)
C37 N3 Ti1 123.89(13)
C41 N4 C47 115.07(16)
C41 N4 Ti1 116.99(13)
C47 N4 Ti1 127.81(13)
O112 C11 O1 124.4(2)
O112 C11 O111 124.4(2)
O1 C11 O111 111.20(19)
C26 C21 C22 118.6(2)
C26 C21 N2 121.97(19)
C22 C21 N2 119.47(19)
C23 C22 C21 121.4(2)
C24 C23 C22 118.7(2)
C24 C23 C231 120.7(2)
C22 C23 C231 120.6(2)
C23 C24 C25 121.3(2)
C24 C25 C26 118.9(2)
C24 C25 C251 120.5(2)
C26 C25 C251 120.6(2)
C21 C26 C25 121.1(2)
N2 C27 C271 110.87(18)
N2 C27 C273 110.43(18)
C271 C27 C273 109.4(2)
N2 C27 C272 109.52(18)
C271 C27 C272 108.42(19)
C273 C27 C272 108.13(19)
C36 C31 C32 119.00(19)
C36 C31 N3 122.18(19)
C32 C31 N3 118.82(19)
C33 C32 C31 120.7(2)
C34 C33 C32 118.9(2)
C34 C33 C331 120.8(2)
C32 C33 C331 120.2(2)
C33 C34 C35 121.6(2)
C36 C35 C34 118.5(2)
C36 C35 C351 121.0(2)
C34 C35 C351 120.4(2)
C35 C36 C31 121.2(2)
N3 C37 C371 109.12(17)
N3 C37 C373 110.01(17)
C371 C37 C373 108.79(19)
N3 C37 C372 110.97(18)
C371 C37 C372 110.12(19)
C373 C37 C372 107.80(19)
C46 C41 C42 118.8(2)
C46 C41 N4 122.22(19)
C42 C41 N4 118.92(19)
C43 C42 C41 121.0(2)
C44 C43 C42 118.6(2)
C44 C43 C431 121.3(2)
C42 C43 C431 120.1(2)
C43 C44 C45 121.8(2)
C46 C45 C44 118.3(2)
C46 C45 C451 120.8(2)
C44 C45 C451 120.8(2)
C41 C46 C45 121.3(2)
N4 C47 C471 110.21(17)
N4 C47 C472 109.01(18)
C471 C47 C472 109.39(18)
N4 C47 C473 111.08(17)
C471 C47 C473 107.64(19)
C472 C47 C473 109.5(2)
C11 O111 Si1 124.22(15)

loop_
_geom_bond_atom_site_label_1
_geom_bond_atom_site_label_2
_geom_bond_distance
Ti1 O1 1.8569(15)
Ti1 N3 1.9173(17)
Ti1 N4 1.9174(18)
Ti1 N2 1.9347(18)
Si1 O111 1.6871(16)
Si1 C111 1.841(3)
Si1 C113 1.842(3)
Si1 C112 1.849(3)
O1 C11 1.317(3)
N2 C21 1.449(3)
N2 C27 1.509(3)
N3 C31 1.443(3)
N3 C37 1.513(3)
N4 C41 1.445(3)
N4 C47 1.513(3)
C11 O112 1.197(3)
C11 O111 1.336(3)
C21 C26 1.395(3)
C21 C22 1.399(3)
C22 C23 1.398(3)
C23 C24 1.389(3)
C23 C231 1.511(3)
C24 C25 1.396(3)
C25 C26 1.398(3)
C25 C251 1.514(3)
C27 C271 1.533(3)
C27 C273 1.535(3)
C27 C272 1.535(3)
C31 C36 1.398(3)
C31 C32 1.401(3)
C32 C33 1.396(3)
C33 C34 1.393(3)
C33 C331 1.514(3)
C34 C35 1.396(3)
C35 C36 1.395(3)
C35 C351 1.511(3)
C37 C371 1.532(3)
C37 C373 1.533(3)
C37 C372 1.535(3)
C41 C46 1.391(3)
C41 C42 1.401(3)
C42 C43 1.393(3)
C43 C44 1.389(3)
C43 C431 1.510(3)
C44 C45 1.397(4)
C45 C46 1.393(3)
C45 C451 1.512(3)
C47 C471 1.526(3)
C47 C472 1.532(3)
C47 C473 1.534(3)
